data_7212856
loop_
_publ_author_name
'Yan, Peng-Fei'
'Wang, Ying'
'Chen, Peng'
'Zhang, Ju-Wen'
'Wang, Yan'
'Li, Guang-Ming'

_publ_section_title
;
 A two dimensional heterospin layer coordination polymer of
 {[LCuIIGdIII(NO3)CuI2(CN)4]&#x00B7;MeOH}n with short CuI&#x22EF;CuI bonds
;
_journal_issue 12
_journal_name_full CrystEngComm
_journal_page_first 4084
_journal_paper_doi 10.1039/c0ce00207k
_journal_volume 12
_journal_year 2010
_chemical_formula_sum 'C23 H22 Cu3 Gd N7 O8'
_chemical_formula_weight 872.38
_chemical_name_systematic
;
?
;
_space_group_IT_number 14
_symmetry_space_group_name_Hall '-P 2ybc'
_symmetry_space_group_name_H-M 'P 1 21/c 1'
_atom_sites_solution_hydrogens geom
_atom_sites_solution_primary direct
_atom_sites_solution_secondary difmap
_audit_creation_method SHELXL-97
_cell_angle_alpha 90.00
_cell_angle_beta 104.72(3)
_cell_angle_gamma 90.00
_cell_formula_units_Z 4
_cell_length_a 10.913(2)
_cell_length_b 33.876(7)
_cell_length_c 7.9040(16)
_cell_measurement_temperature 293(2)
_cell_volume 2826.1(10)
_computing_structure_refinement 'SHELXL-97 (Sheldrick, 1997)'
_computing_structure_solution 'SHELXS-97 (Sheldrick, 1990)'
_diffrn_ambient_temperature 293(2)
_diffrn_measured_fraction_theta_full 0.996
_diffrn_measured_fraction_theta_max 0.996
_diffrn_radiation_monochromator graphite
_diffrn_radiation_source 'fine-focus sealed tube'
_diffrn_radiation_type MoK\a
_diffrn_radiation_wavelength 0.71073
_diffrn_reflns_av_R_equivalents 0.1374
_diffrn_reflns_av_sigmaI/netI 0.1189
_diffrn_reflns_limit_h_max 14
_diffrn_reflns_limit_h_min -14
_diffrn_reflns_limit_k_max 43
_diffrn_reflns_limit_k_min -42
_diffrn_reflns_limit_l_max 10
_diffrn_reflns_limit_l_min -10
_diffrn_reflns_number 26875
_diffrn_reflns_theta_full 27.47
_diffrn_reflns_theta_max 27.47
_diffrn_reflns_theta_min 3.08
_exptl_absorpt_coefficient_mu 4.602
_exptl_crystal_density_diffrn 2.050
_exptl_crystal_density_method 'not measured'
_exptl_crystal_F_000 1695
_refine_diff_density_max 1.891
_refine_diff_density_min -2.249
_refine_diff_density_rms 0.202
_refine_ls_extinction_coef 0.0029(3)
_refine_ls_extinction_expression Fc^*^=kFc[1+0.001xFc^2^\l^3^/sin(2\q)]^-1/4^
_refine_ls_extinction_method SHELXL
_refine_ls_goodness_of_fit_ref 1.033
_refine_ls_hydrogen_treatment mixed
_refine_ls_matrix_type full
_refine_ls_number_parameters 384
_refine_ls_number_reflns 6449
_refine_ls_number_restraints 518
_refine_ls_restrained_S_all 0.997
_refine_ls_R_factor_all 0.1267
_refine_ls_R_factor_gt 0.0690
_refine_ls_shift/su_max 0.001
_refine_ls_shift/su_mean 0.000
_refine_ls_structure_factor_coef Fsqd
_refine_ls_weighting_details 'calc w=1/[\s^2^(Fo^2^)+(0.0812P)^2^+0.0000P] where P=(Fo^2^+2Fc^2^)/3'
_refine_ls_weighting_scheme calc
_refine_ls_wR_factor_gt 0.1505
_refine_ls_wR_factor_ref 0.1746
_reflns_number_gt 3931
_reflns_number_total 6449
_reflns_threshold_expression >2sigma(I)
_cod_data_source_file c0ce00207k.txt
_cod_data_source_block d
_cod_database_code 7212856

loop_
_symmetry_equiv_pos_as_xyz
'x, y, z'
'-x, y+1/2, -z+1/2'
'-x, -y, -z'
'x, -y-1/2, z-1/2'

loop_
_atom_site_label
_atom_site_type_symbol
_atom_site_fract_x
_atom_site_fract_y
_atom_site_fract_z
_atom_site_U_iso_or_equiv
_atom_site_adp_type
_atom_site_occupancy
_atom_site_symmetry_multiplicity
_atom_site_calc_flag
_atom_site_refinement_flags
Gd1 Gd 0.75153(4) 0.115154(12) 0.63721(7) 0.03034(18) Uani 1 1 d U
Cu1 Cu 1.05745(11) 0.10410(3) 0.60973(18) 0.0373(3) Uani 1 1 d U
Cu2 Cu 0.38608(15) 0.15787(5) 0.9592(3) 0.0758(6) Uani 1 1 d U
Cu3 Cu 0.43243(13) 0.21091(3) 0.18076(18) 0.0451(4) Uani 1 1 d U
C1 C 0.9609(8) 0.1831(2) 0.5772(13) 0.032(2) Uani 1 1 d U
C2 C 0.8760(9) 0.2108(3) 0.6194(13) 0.036(2) Uani 1 1 d U
C3 C 0.8988(10) 0.2509(3) 0.6162(15) 0.048(3) Uani 1 1 d U
H3 H 0.8447 0.2688 0.6495 0.080 Uiso 1 1 calc R
C4 C 1.0046(12) 0.2643(3) 0.5621(17) 0.057(3) Uani 1 1 d U
H4 H 1.0164 0.2913 0.5502 0.080 Uiso 1 1 calc R
C5 C 1.0891(10) 0.2387(3) 0.5272(15) 0.049(3) Uani 1 1 d U
H5 H 1.1618 0.2484 0.5009 0.080 Uiso 1 1 calc R
C6 C 1.0704(10) 0.1972(3) 0.5293(13) 0.038(2) Uani 1 1 d U
C7 C 1.1680(10) 0.1718(3) 0.4948(15) 0.045(2) Uani 1 1 d U
H7 H 1.2322 0.1836 0.4545 0.080 Uiso 1 1 calc R
C8 C 1.2748(9) 0.1099(3) 0.4749(17) 0.048(3) Uani 1 1 d U
H8A H 1.3521 0.1252 0.4917 0.080 Uiso 1 1 calc R
H8B H 1.2497 0.1013 0.3539 0.080 Uiso 1 1 calc R
C9 C 1.2972(9) 0.0745(3) 0.5949(16) 0.047(3) Uani 1 1 d U
H9A H 1.3335 0.0532 0.5417 0.080 Uiso 1 1 calc R
H9B H 1.3565 0.0813 0.7049 0.080 Uiso 1 1 calc R
C10 C 1.1576(9) 0.0256(3) 0.6663(14) 0.037(2) Uani 1 1 d U
H10 H 1.2206 0.0073 0.6637 0.080 Uiso 1 1 calc R
C11 C 1.0444(9) 0.0117(2) 0.7144(13) 0.032(2) Uani 1 1 d U
C12 C 1.0397(10) -0.0284(3) 0.7639(14) 0.041(2) Uani 1 1 d U
H12 H 1.1065 -0.0450 0.7587 0.080 Uiso 1 1 calc R
C13 C 0.9427(10) -0.0431(3) 0.8179(15) 0.047(3) Uani 1 1 d U
H13 H 0.9426 -0.0696 0.8487 0.080 Uiso 1 1 calc R
C14 C 0.8440(10) -0.0195(3) 0.8280(13) 0.037(2) Uani 1 1 d U
H14 H 0.7777 -0.0298 0.8685 0.080 Uiso 1 1 calc R
C15 C 0.8412(9) 0.0195(2) 0.7789(14) 0.035(2) Uani 1 1 d U
C16 C 0.9421(8) 0.0358(2) 0.7206(12) 0.0275(18) Uani 1 1 d U
C17 C 0.6432(11) 0.0327(3) 0.8549(18) 0.058(3) Uani 1 1 d U
H17A H 0.5843 0.0539 0.8524 0.080 Uiso 1 1 calc R
H17B H 0.6763 0.0241 0.9734 0.080 Uiso 1 1 calc R
H17C H 0.6007 0.0112 0.7853 0.080 Uiso 1 1 calc R
C18 C 0.6785(10) 0.2199(3) 0.6899(17) 0.055(3) Uani 1 1 d U
H18A H 0.6139 0.2052 0.7250 0.080 Uiso 1 1 calc R
H18B H 0.6423 0.2329 0.5807 0.080 Uiso 1 1 calc R
H18C H 0.7136 0.2392 0.7776 0.080 Uiso 1 1 calc R
C19 C 0.8423(12) 0.1356(4) 1.0960(16) 0.058(3) Uani 1 1 d U
H19A H 0.9199 0.1385 1.1854 0.080 Uiso 1 1 calc R
H19B H 0.7936 0.1144 1.1265 0.080 Uiso 1 1 calc R
H19C H 0.7946 0.1597 1.0859 0.080 Uiso 1 1 calc R
C20 C 0.5153(9) 0.1397(3) 0.8554(16) 0.055(3) Uani 0.50 1 d PU
N4' N 0.5153(9) 0.1397(3) 0.8554(16) 0.055(3) Uani 0.50 1 d PU
C21 C 0.2226(10) 0.1420(3) 0.9778(17) 0.051(3) Uani 1 1 d U
C22 C 0.5422(12) 0.1699(3) 0.2979(15) 0.065(3) Uani 0.50 1 d PU
N6' N 0.5422(12) 0.1699(3) 0.2979(15) 0.065(3) Uani 0.50 1 d PU
C23 C 0.3922(9) 0.2267(3) -0.0666(15) 0.051(2) Uani 0.50 1 d PU
N7' N 0.3922(9) 0.2267(3) -0.0666(15) 0.051(2) Uani 0.50 1 d PU
O1 O 0.9322(6) 0.14510(16) 0.5802(9) 0.0337(14) Uani 1 1 d U
O2 O 0.7772(6) 0.19335(18) 0.6695(9) 0.0406(16) Uani 1 1 d U
O3 O 0.9319(6) 0.07379(17) 0.6778(9) 0.0359(14) Uani 1 1 d U
O4 O 0.7471(6) 0.04651(18) 0.7845(11) 0.0452(16) Uani 1 1 d U
O5 O 0.7230(6) 0.0705(2) 0.3856(10) 0.0485(17) Uani 1 1 d U
O6 O 0.5513(10) 0.0404(3) 0.2514(16) 0.104(4) Uani 1 1 d U
O7 O 0.5594(7) 0.0747(2) 0.4885(11) 0.0497(16) Uani 1 1 d U
O8 O 0.8701(7) 0.1271(2) 0.9337(10) 0.0447(15) Uani 1 1 d DU
H8 H 0.88(2) 0.151(3) 0.89(3) 0.20(10) Uiso 1 1 d D
N1 N 1.1727(8) 0.1348(2) 0.5150(12) 0.044(2) Uani 1 1 d U
N2 N 1.1756(7) 0.0616(2) 0.6274(12) 0.0386(19) Uani 1 1 d U
N3 N 0.6102(9) 0.0614(3) 0.3725(14) 0.054(2) Uani 1 1 d U
N4 N 0.5895(8) 0.1304(3) 0.7874(13) 0.0424(18) Uani 0.50 1 d PU
C20' C 0.5895(8) 0.1304(3) 0.7874(13) 0.0424(18) Uani 0.50 1 d PU
N5 N 0.1255(9) 0.1331(3) 0.9789(16) 0.064(3) Uani 1 1 d U
N6 N 0.6233(9) 0.1511(3) 0.3889(14) 0.0456(18) Uani 0.50 1 d PU
C22' C 0.6233(9) 0.1511(3) 0.3889(14) 0.0456(18) Uani 0.50 1 d PU
N7 N 0.3916(9) 0.2487(3) -0.1739(14) 0.045(2) Uani 0.50 1 d PU
C23' C 0.3916(9) 0.2487(3) -0.1739(14) 0.045(2) Uani 0.50 1 d PU

loop_
_atom_site_aniso_label
_atom_site_aniso_U_11
_atom_site_aniso_U_22
_atom_site_aniso_U_33
_atom_site_aniso_U_23
_atom_site_aniso_U_13
_atom_site_aniso_U_12
Gd1 0.0222(3) 0.0325(3) 0.0394(3) -0.0012(2) 0.0135(2) 0.00228(17)
Cu1 0.0253(6) 0.0375(6) 0.0536(9) 0.0061(5) 0.0183(6) 0.0029(4)
Cu2 0.0538(10) 0.0848(11) 0.1085(16) -0.0505(10) 0.0570(11) -0.0252(8)
Cu3 0.0528(8) 0.0394(7) 0.0427(9) -0.0016(6) 0.0115(7) 0.0038(6)
C1 0.027(4) 0.028(3) 0.040(6) 0.013(4) 0.004(4) 0.005(3)
C2 0.030(5) 0.036(4) 0.039(6) 0.004(4) 0.001(4) -0.002(3)
C3 0.043(6) 0.035(4) 0.061(8) -0.003(5) 0.004(5) 0.005(4)
C4 0.064(7) 0.041(5) 0.065(9) 0.007(5) 0.013(6) -0.012(4)
C5 0.045(6) 0.051(5) 0.050(7) 0.009(5) 0.012(5) -0.015(4)
C6 0.037(5) 0.047(4) 0.030(6) 0.010(4) 0.009(4) -0.008(3)
C7 0.036(5) 0.052(4) 0.050(7) 0.003(5) 0.016(5) -0.012(4)
C8 0.023(5) 0.063(6) 0.064(8) -0.011(5) 0.022(5) -0.010(4)
C9 0.022(5) 0.063(6) 0.060(8) -0.006(5) 0.014(5) 0.002(4)
C10 0.029(5) 0.042(4) 0.043(6) -0.008(4) 0.012(5) 0.007(3)
C11 0.034(5) 0.025(4) 0.038(6) -0.002(4) 0.010(4) 0.008(3)
C12 0.051(6) 0.028(4) 0.042(6) 0.001(4) 0.007(5) 0.011(4)
C13 0.050(6) 0.031(5) 0.055(8) 0.008(5) 0.004(5) 0.001(4)
C14 0.048(6) 0.037(4) 0.026(6) 0.004(4) 0.007(5) -0.004(4)
C15 0.030(5) 0.035(4) 0.041(6) 0.000(4) 0.014(4) 0.002(3)
C16 0.030(4) 0.030(4) 0.021(5) 0.000(3) 0.005(4) 0.004(3)
C17 0.047(7) 0.052(6) 0.087(10) 0.008(6) 0.039(7) 0.004(5)
C18 0.051(7) 0.045(5) 0.074(9) -0.011(6) 0.024(7) 0.005(5)
C19 0.059(8) 0.073(7) 0.042(6) -0.015(6) 0.013(6) -0.003(6)
C20 0.033(5) 0.067(6) 0.074(8) -0.015(5) 0.028(5) -0.005(4)
N4' 0.033(5) 0.067(6) 0.074(8) -0.015(5) 0.028(5) -0.005(4)
C21 0.037(6) 0.064(7) 0.060(8) -0.015(6) 0.025(6) -0.004(5)
C22 0.080(7) 0.064(6) 0.045(6) 0.006(5) 0.004(5) 0.019(5)
N6' 0.080(7) 0.064(6) 0.045(6) 0.006(5) 0.004(5) 0.019(5)
C23 0.036(5) 0.067(6) 0.050(5) 0.014(4) 0.011(4) 0.001(4)
N7' 0.036(5) 0.067(6) 0.050(5) 0.014(4) 0.011(4) 0.001(4)
O1 0.028(3) 0.034(3) 0.042(4) 0.002(3) 0.014(3) 0.002(2)
O2 0.034(4) 0.039(3) 0.052(5) -0.002(3) 0.018(3) 0.003(2)
O3 0.028(3) 0.034(3) 0.052(4) 0.012(3) 0.023(3) 0.007(2)
O4 0.042(4) 0.036(3) 0.068(4) 0.006(3) 0.032(3) 0.003(2)
O5 0.037(3) 0.056(4) 0.057(4) -0.022(3) 0.021(3) 0.000(3)
O6 0.098(8) 0.103(7) 0.117(9) -0.074(7) 0.039(7) -0.043(6)
O7 0.035(3) 0.063(4) 0.055(5) -0.006(3) 0.019(3) -0.011(3)
O8 0.034(4) 0.060(4) 0.040(4) -0.001(3) 0.009(3) 0.003(3)
N1 0.033(5) 0.052(4) 0.053(6) -0.002(4) 0.024(4) -0.005(3)
N2 0.026(4) 0.043(4) 0.046(6) -0.007(4) 0.007(4) 0.001(3)
N3 0.050(4) 0.049(4) 0.069(5) -0.023(4) 0.024(4) -0.018(4)
N4 0.026(4) 0.054(4) 0.051(5) -0.009(4) 0.016(4) 0.003(3)
C20' 0.026(4) 0.054(4) 0.051(5) -0.009(4) 0.016(4) 0.003(3)
N5 0.039(5) 0.070(6) 0.086(9) 0.015(6) 0.021(6) -0.012(5)
N6 0.042(4) 0.045(4) 0.046(4) 0.001(3) 0.004(3) 0.005(3)
C22' 0.042(4) 0.045(4) 0.046(4) 0.001(3) 0.004(3) 0.005(3)
N7 0.043(6) 0.046(5) 0.044(5) 0.004(4) 0.007(5) -0.008(4)
C23' 0.043(6) 0.046(5) 0.044(5) 0.004(4) 0.007(5) -0.008(4)

loop_
_atom_type_symbol
_atom_type_description
_atom_type_scat_dispersion_real
_atom_type_scat_dispersion_imag
_atom_type_scat_source
C C 0.0033 0.0016 'International Tables Vol C Tables 4.2.6.8 and 6.1.1.4'
H H 0.0000 0.0000 'International Tables Vol C Tables 4.2.6.8 and 6.1.1.4'
Cu Cu 0.3201 1.2651 'International Tables Vol C Tables 4.2.6.8 and 6.1.1.4'
Gd Gd -0.1653 3.9035 'International Tables Vol C Tables 4.2.6.8 and 6.1.1.4'
N N 0.0061 0.0033 'International Tables Vol C Tables 4.2.6.8 and 6.1.1.4'
O O 0.0106 0.0060 'International Tables Vol C Tables 4.2.6.8 and 6.1.1.4'

loop_
_geom_angle_atom_site_label_1
_geom_angle_atom_site_label_2
_geom_angle_atom_site_label_3
_geom_angle
_geom_angle_site_symmetry_1
_geom_angle_site_symmetry_3
O1 Gd1 O3 64.8(2) . .
O1 Gd1 O8 81.1(2) . .
O3 Gd1 O8 75.2(2) . .
O1 Gd1 N4 138.7(3) . .
O3 Gd1 N4 138.1(3) . .
O8 Gd1 N4 76.5(3) . .
O1 Gd1 N6 88.2(3) . .
O3 Gd1 N6 134.0(3) . .
O8 Gd1 N6 139.4(3) . .
N4 Gd1 N6 86.9(3) . .
O1 Gd1 O5 92.9(2) . .
O3 Gd1 O5 71.1(2) . .
O8 Gd1 O5 144.9(2) . .
N4 Gd1 O5 124.7(3) . .
N6 Gd1 O5 74.1(3) . .
O1 Gd1 O7 141.1(2) . .
O3 Gd1 O7 107.7(2) . .
O8 Gd1 O7 136.1(3) . .
N4 Gd1 O7 73.8(3) . .
N6 Gd1 O7 70.0(3) . .
O5 Gd1 O7 51.0(2) . .
O1 Gd1 O4 125.4(2) . .
O3 Gd1 O4 61.39(19) . .
O8 Gd1 O4 77.4(3) . .
N4 Gd1 O4 82.7(3) . .
N6 Gd1 O4 137.4(3) . .
O5 Gd1 O4 78.4(2) . .
O7 Gd1 O4 67.5(2) . .
O1 Gd1 O2 61.26(19) . .
O3 Gd1 O2 120.7(2) . .
O8 Gd1 O2 73.9(2) . .
N4 Gd1 O2 79.3(3) . .
N6 Gd1 O2 66.7(3) . .
O5 Gd1 O2 132.7(2) . .
O7 Gd1 O2 129.6(2) . .
O4 Gd1 O2 148.9(2) . .
O1 Gd1 N3 116.6(2) . .
O3 Gd1 N3 89.8(3) . .
O8 Gd1 N3 149.6(3) . .
N4 Gd1 N3 99.6(3) . .
N6 Gd1 N3 69.0(3) . .
O5 Gd1 N3 25.2(2) . .
O7 Gd1 N3 25.8(2) . .
O4 Gd1 N3 72.3(3) . .
O2 Gd1 N3 135.7(3) . .
O1 Gd1 H8 68(4) . .
O3 Gd1 H8 85(4) . .
O8 Gd1 H8 21.5(16) . .
N4 Gd1 H8 80(5) . .
N6 Gd1 H8 120(2) . .
O5 Gd1 H8 154(5) . .
O7 Gd1 H8 151(4) . .
O4 Gd1 H8 98.8(17) . .
O2 Gd1 H8 53(2) . .
N3 Gd1 H8 171.1(17) . .
O3 Cu1 N2 95.4(3) . .
O3 Cu1 O1 83.3(2) . .
N2 Cu1 O1 176.5(3) . .
O3 Cu1 N1 173.7(4) . .
N2 Cu1 N1 86.6(3) . .
O1 Cu1 N1 94.4(3) . .
O3 Cu1 Gd1 41.77(17) . .
N2 Cu1 Gd1 136.7(2) . .
O1 Cu1 Gd1 41.65(18) . .
N1 Cu1 Gd1 135.2(3) . .
C20 Cu2 C21 138.8(5) . .
C20 Cu2 N7' 104.1(4) . 1_556
C21 Cu2 N7' 109.6(4) . 1_556
C20 Cu2 C23 104.1(4) . 1_556
C21 Cu2 C23 109.6(4) . 1_556
N7' Cu2 C23 0.00(5) 1_556 1_556
C20 Cu2 Cu3 120.0(3) . 1_556
C21 Cu2 Cu3 100.2(3) . 1_556
N7' Cu2 Cu3 48.1(3) 1_556 1_556
C23 Cu2 Cu3 48.1(3) 1_556 1_556
C23' Cu3 N7 0.0(7) 4_566 4_566
C23' Cu3 C22 116.2(5) 4_566 .
N7 Cu3 C22 116.2(5) 4_566 .
C23' Cu3 C23 112.1(4) 4_566 .
N7 Cu3 C23 112.1(4) 4_566 .
C22 Cu3 C23 129.3(5) . .
C23' Cu3 Cu2 155.5(3) 4_566 1_554
N7 Cu3 Cu2 155.5(3) 4_566 1_554
C22 Cu3 Cu2 78.7(4) . 1_554
C23 Cu3 Cu2 62.5(3) . 1_554
O1 C1 C2 117.9(8) . .
O1 C1 C6 123.3(8) . .
C2 C1 C6 118.8(8) . .
O2 C2 C3 125.9(9) . .
O2 C2 C1 113.0(7) . .
C3 C2 C1 121.0(9) . .
C2 C3 C4 119.2(10) . .
C2 C3 H3 120.4 . .
C4 C3 H3 120.4 . .
C5 C4 C3 121.0(10) . .
C5 C4 H4 119.5 . .
C3 C4 H4 119.5 . .
C4 C5 C6 121.8(10) . .
C4 C5 H5 119.1 . .
C6 C5 H5 119.1 . .
C5 C6 C1 117.9(9) . .
C5 C6 C7 118.1(9) . .
C1 C6 C7 123.8(8) . .
N1 C7 C6 125.1(9) . .
N1 C7 H7 117.5 . .
C6 C7 H7 117.5 . .
N1 C8 C9 109.0(8) . .
N1 C8 H8A 109.9 . .
C9 C8 H8A 109.9 . .
N1 C8 H8B 109.9 . .
C9 C8 H8B 109.9 . .
H8A C8 H8B 108.3 . .
N2 C9 C8 109.5(8) . .
N2 C9 H9A 109.8 . .
C8 C9 H9A 109.8 . .
N2 C9 H9B 109.8 . .
C8 C9 H9B 109.8 . .
H9A C9 H9B 108.2 . .
N2 C10 C11 124.1(8) . .
N2 C10 H10 118.0 . .
C11 C10 H10 118.0 . .
C16 C11 C12 117.8(8) . .
C16 C11 C10 123.8(8) . .
C12 C11 C10 118.3(8) . .
C13 C12 C11 122.2(9) . .
C13 C12 H12 118.9 . .
C11 C12 H12 118.9 . .
C12 C13 C14 120.2(9) . .
C12 C13 H13 119.9 . .
C14 C13 H13 119.9 . .
C13 C14 C15 120.7(9) . .
C13 C14 H14 119.7 . .
C15 C14 H14 119.7 . .
C14 C15 O4 126.2(8) . .
C14 C15 C16 120.5(8) . .
O4 C15 C16 113.3(7) . .
O3 C16 C11 125.1(8) . .
O3 C16 C15 116.3(7) . .
C11 C16 C15 118.6(8) . .
O4 C17 H17A 109.5 . .
O4 C17 H17B 109.5 . .
H17A C17 H17B 109.5 . .
O4 C17 H17C 109.5 . .
H17A C17 H17C 109.5 . .
H17B C17 H17C 109.5 . .
O2 C18 H18A 109.5 . .
O2 C18 H18B 109.5 . .
H18A C18 H18B 109.5 . .
O2 C18 H18C 109.5 . .
H18A C18 H18C 109.5 . .
H18B C18 H18C 109.5 . .
O8 C19 H19A 109.5 . .
O8 C19 H19B 109.5 . .
H19A C19 H19B 109.5 . .
O8 C19 H19C 109.5 . .
H19A C19 H19C 109.5 . .
H19B C19 H19C 109.5 . .
N4 C20 Cu2 176.3(11) . .
N5 C21 Cu2 176.1(13) . .
N6 C22 Cu3 166.0(11) . .
N7 C23 Cu3 152.2(10) . .
N7 C23 Cu2 136.8(10) . 1_554
Cu3 C23 Cu2 69.3(3) . 1_554
C1 O1 Cu1 122.7(5) . .
C1 O1 Gd1 129.3(5) . .
Cu1 O1 Gd1 105.6(2) . .
C2 O2 C18 115.3(7) . .
C2 O2 Gd1 118.1(5) . .
C18 O2 Gd1 124.4(6) . .
C16 O3 Cu1 125.3(5) . .
C16 O3 Gd1 128.3(5) . .
Cu1 O3 Gd1 106.0(2) . .
C15 O4 C17 117.0(7) . .
C15 O4 Gd1 118.6(5) . .
C17 O4 Gd1 124.0(5) . .
N3 O5 Gd1 98.0(6) . .
N3 O7 Gd1 93.7(5) . .
C19 O8 Gd1 136.7(7) . .
C19 O8 H8 103(10) . .
Gd1 O8 H8 81(10) . .
C7 N1 C8 122.8(8) . .
C7 N1 Cu1 125.2(7) . .
C8 N1 Cu1 111.9(6) . .
C10 N2 C9 121.3(8) . .
C10 N2 Cu1 126.2(6) . .
C9 N2 Cu1 112.5(6) . .
O6 N3 O5 121.1(10) . .
O6 N3 O7 121.8(10) . .
O5 N3 O7 117.1(9) . .
O6 N3 Gd1 175.6(9) . .
O5 N3 Gd1 56.8(5) . .
O7 N3 Gd1 60.4(5) . .
C20 N4 Gd1 176.0(9) . .
C22 N6 Gd1 162.9(10) . .
C23 N7 Cu3 165.4(10) . 4_565

loop_
_geom_bond_atom_site_label_1
_geom_bond_atom_site_label_2
_geom_bond_distance
_geom_bond_site_symmetry_2
Gd1 O1 2.361(6) .
Gd1 O3 2.371(6) .
Gd1 O8 2.406(8) .
Gd1 N4 2.423(8) .
Gd1 N6 2.429(10) .
Gd1 O5 2.455(7) .
Gd1 O7 2.531(7) .
Gd1 O4 2.606(6) .
Gd1 O2 2.669(6) .
Gd1 N3 2.904(9) .
Gd1 H8 2.4(2) .
Cu1 O3 1.896(6) .
Cu1 N2 1.913(8) .
Cu1 O1 1.921(6) .
Cu1 N1 1.925(8) .
Cu2 C20 1.905(10) .
Cu2 C21 1.904(11) .
Cu2 N7' 2.342(10) 1_556
Cu2 C23 2.342(10) 1_556
Cu2 Cu3 2.470(2) 1_556
Cu3 C23' 1.911(9) 4_566
Cu3 N7 1.911(9) 4_566
Cu3 C22 1.913(11) .
Cu3 C23 1.965(11) .
Cu3 Cu2 2.470(2) 1_554
C1 O1 1.326(10) .
C1 C2 1.417(13) .
C1 C6 1.425(13) .
C2 O2 1.373(11) .
C2 C3 1.383(13) .
C3 C4 1.404(15) .
C3 H3 0.9300 .
C4 C5 1.345(15) .
C4 H4 0.9300 .
C5 C6 1.421(13) .
C5 H5 0.9300 .
C6 C7 1.449(14) .
C7 N1 1.261(12) .
C7 H7 0.9300 .
C8 N1 1.494(12) .
C8 C9 1.511(15) .
C8 H8A 0.9700 .
C8 H8B 0.9700 .
C9 N2 1.481(12) .
C9 H9A 0.9700 .
C9 H9B 0.9700 .
C10 N2 1.285(12) .
C10 C11 1.460(12) .
C10 H10 0.9300 .
C11 C16 1.396(11) .
C11 C12 1.418(12) .
C12 C13 1.334(14) .
C12 H12 0.9300 .
C13 C14 1.361(14) .
C13 H13 0.9300 .
C14 C15 1.374(12) .
C14 H14 0.9300 .
C15 O4 1.385(10) .
C15 C16 1.410(12) .
C16 O3 1.327(10) .
C17 O4 1.461(11) .
C17 H17A 0.9600 .
C17 H17B 0.9600 .
C17 H17C 0.9600 .
C18 O2 1.444(11) .
C18 H18A 0.9600 .
C18 H18B 0.9600 .
C18 H18C 0.9600 .
C19 O8 1.422(13) .
C19 H19A 0.9600 .
C19 H19B 0.9600 .
C19 H19C 0.9600 .
C20 N4 1.124(12) .
C21 N5 1.104(13) .
C22 N6 1.175(14) .
C23 N7 1.129(13) .
C23 Cu2 2.342(10) 1_554
O5 N3 1.247(10) .
O6 N3 1.234(12) .
O7 N3 1.269(11) .
O8 H8 0.90(5) .
N7 Cu3 1.911(9) 4_565

loop_
_geom_hbond_atom_site_label_D
_geom_hbond_atom_site_label_H
_geom_hbond_atom_site_label_A
_geom_hbond_distance_DH
_geom_hbond_distance_HA
_geom_hbond_distance_DA
_geom_hbond_angle_DHA
O8 H8 O2 0.90(5) 2.29(14) 3.058(10) 142(18)
